data_4062983
_journal_name_full Organometallics
_journal_paper_doi 10.1021/om049811s
_journal_year 2004
_chemical_formula_sum 'C15 H15 Cl2 Mn Mo O5 S2'
_chemical_formula_weight 561.17
_space_group_IT_number 12
_symmetry_cell_setting monoclinic
_symmetry_space_group_name_Hall '-C 2y'
_symmetry_space_group_name_H-M 'C 1 2/m 1'
_cell_angle_alpha 90.00
_cell_angle_beta 93.6180(10)
_cell_angle_gamma 90.00
_cell_formula_units_Z 4
_cell_length_a 14.1188(8)
_cell_length_b 10.4957(6)
_cell_length_c 13.9087(8)
_cell_measurement_temperature 296(2)
_cell_volume 2057.0(2)
_diffrn_ambient_temperature 296(2)
_exptl_crystal_density_diffrn 1.812
_cod_depositor_comments
;
The following automatic conversions were performed:
'_symmetry_cell_setting' value 'Monoclinic' changed to 'monoclinic'
according to '/home/saulius/struct/CIF-dictionaries/cif_core.dic'
dictionary named 'cif_core.dic' version 2.4.1 from 2010-06-29.

Automatic conversion script
Id: cif_fix_enum 1527 2010-12-29 10:47:43Z saulius 
;
_cod_original_sg_symbol_H-M 'C 2/m'
_cod_database_code 4062983

loop_
_symmetry_equiv_pos_as_xyz
'x, y, z'
'-x, y, -z'
'x+1/2, y+1/2, z'
'-x+1/2, y+1/2, -z'
'-x, -y, -z'
'x, -y, z'
'-x+1/2, -y+1/2, -z'
'x+1/2, -y+1/2, z'

loop_
_atom_site_label
_atom_site_type_symbol
_atom_site_fract_x
_atom_site_fract_y
_atom_site_fract_z
_atom_site_U_iso_or_equiv
_atom_site_adp_type
_atom_site_occupancy
_atom_site_symmetry_multiplicity
_atom_site_calc_flag
_atom_site_refinement_flags
_atom_site_disorder_assembly
_atom_site_disorder_group
Mo1 Mo 0.296787(13) 0.0000 0.319183(12) 0.03085(7) Uani 1 2 d S . .
Mn1 Mn 0.16109(2) 0.0000 0.16642(2) 0.02741(8) Uani 1 2 d S . .
S1 S 0.28700(3) 0.13971(3) 0.17715(3) 0.02990(9) Uani 1 1 d . . .
O10 O 0.01796(12) 0.19679(17) 0.19625(13) 0.0655(4) Uani 1 1 d . . .
O11 O 0.10973(16) 0.0000 -0.04072(14) 0.0587(5) Uani 1 2 d S . .
O20 O 0.14893(14) 0.1948(2) 0.39226(13) 0.0794(6) Uani 1 1 d . . .
C1 C 0.45527(14) 0.0664(2) 0.34912(16) 0.0547(5) Uani 1 1 d . . .
C2 C 0.40096(19) 0.1072(3) 0.42391(19) 0.0689(7) Uani 1 1 d . . .
C3 C 0.3678(3) 0.0000 0.4704(2) 0.0770(13) Uani 1 2 d S . .
C10 C 0.07487(12) 0.12117(17) 0.18538(13) 0.0397(3) Uani 1 1 d . . .
C11 C 0.13085(16) 0.0000 0.03993(17) 0.0367(5) Uani 1 2 d S . .
C20 C 0.20069(15) 0.1245(2) 0.36152(14) 0.0505(5) Uani 1 1 d . . .
C30 C 0.36084(19) 0.1371(2) 0.00100(16) 0.0546(5) Uani 1 1 d . . .
C31 C 0.37550(11) 0.07296(15) 0.09900(11) 0.0329(3) Uani 1 1 d . . .
C50 C 0.3225(4) 0.5000 0.2623(3) 0.0892(13) Uani 1 2 d S . .
H50A H 0.3421 0.5747 0.2276 0.107 Uiso 0.50 1 calc PR . .
H50B H 0.3421 0.4253 0.2276 0.107 Uiso 0.50 1 calc PR . .
Cl1 Cl 0.20012(12) 0.5000 0.26489(11) 0.1264(6) Uani 1 2 d S . .
Cl2 Cl 0.37900(16) 0.5000 0.37734(12) 0.1386(6) Uani 1 2 d S . .
H1 H 0.485(2) 0.120(3) 0.310(2) 0.086(10) Uiso 1 1 d . . .
H2 H 0.389(2) 0.190(3) 0.440(2) 0.080(9) Uiso 1 1 d . . .
H3 H 0.329(4) 0.0000 0.525(4) 0.100(15) Uiso 1 2 d S . .
H28 H 0.4108(19) 0.116(3) -0.0441(19) 0.068(7) Uiso 1 1 d . . .
H29 H 0.2985(19) 0.118(2) -0.0315(19) 0.062(7) Uiso 1 1 d . . .
H30 H 0.3653(19) 0.225(3) 0.0114(19) 0.073(8) Uiso 1 1 d . . .
H31 H 0.4348(14) 0.1019(19) 0.1310(14) 0.038(5) Uiso 1 1 d . . .

loop_
_atom_site_aniso_label
_atom_site_aniso_U_11
_atom_site_aniso_U_22
_atom_site_aniso_U_33
_atom_site_aniso_U_23
_atom_site_aniso_U_13
_atom_site_aniso_U_12
Mo1 0.03249(11) 0.03693(11) 0.02295(10) 0.000 0.00033(7) 0.000
Mn1 0.02579(15) 0.02806(16) 0.02825(16) 0.000 0.00080(11) 0.000
S1 0.03351(18) 0.02540(17) 0.03095(18) -0.00067(13) 0.00318(13) -0.00152(13)
O10 0.0556(8) 0.0613(10) 0.0794(11) -0.0068(8) 0.0034(8) 0.0270(7)
O11 0.0610(13) 0.0790(15) 0.0346(10) 0.000 -0.0083(9) 0.000
O20 0.0835(12) 0.0968(14) 0.0589(10) -0.0224(10) 0.0127(9) 0.0362(11)
C1 0.0410(9) 0.0721(13) 0.0490(11) 0.0103(10) -0.0127(8) -0.0133(9)
C2 0.0593(13) 0.0789(17) 0.0650(14) -0.0346(13) -0.0251(11) 0.0073(12)
C3 0.0557(19) 0.146(4) 0.0276(13) 0.000 -0.0082(12) 0.000
C10 0.0370(8) 0.0403(8) 0.0416(9) -0.0019(7) 0.0008(6) 0.0035(7)
C11 0.0339(11) 0.0402(12) 0.0356(11) 0.000 -0.0010(9) 0.000
C20 0.0541(11) 0.0632(12) 0.0348(8) -0.0057(8) 0.0063(8) 0.0089(9)
C30 0.0714(14) 0.0518(12) 0.0429(10) 0.0142(9) 0.0222(10) 0.0052(10)
C31 0.0306(7) 0.0357(8) 0.0330(7) 0.0002(6) 0.0067(6) -0.0040(6)
C50 0.112(4) 0.092(3) 0.067(2) 0.000 0.033(2) 0.000
Cl1 0.1057(10) 0.1853(18) 0.0912(9) 0.000 0.0300(8) 0.000
Cl2 0.1579(16) 0.1660(17) 0.0904(10) 0.000 -0.0045(10) 0.000

loop_
_geom_bond_atom_site_label_1
_geom_bond_atom_site_label_2
_geom_bond_distance
_geom_bond_site_symmetry_2
_geom_bond_publ_flag
Mo1 C20 1.999(2) 6 ?
Mo1 C20 1.999(2) . ?
Mo1 C3 2.272(3) . ?
Mo1 C2 2.298(2) . ?
Mo1 C2 2.298(2) 6 ?
Mo1 C1 2.3555(19) . ?
Mo1 C1 2.3555(19) 6 ?
Mo1 S1 2.4571(4) 6 ?
Mo1 S1 2.4571(4) . ?
Mo1 Mn1 2.7697(4) . ?
Mn1 C11 1.784(2) . ?
Mn1 C10 1.7915(18) 6 ?
Mn1 C10 1.7915(18) . ?
Mn1 S1 2.3020(4) . ?
Mn1 S1 2.3020(4) 6 ?
S1 C31 1.8453(16) . ?
O10 C10 1.146(2) . ?
O11 C11 1.142(3) . ?
O20 C20 1.141(3) . ?
C1 C1 1.394(5) 6 ?
C1 C2 1.398(4) . ?
C2 C3 1.393(4) . ?
C3 C2 1.393(4) 6 ?
C30 C31 1.523(3) . ?
C31 C31 1.532(3) 6 ?
C50 Cl1 1.730(5) . ?
C50 Cl2 1.743(5) . ?
